data_4510913
loop_
_publ_author_name
'Mukherjee, Arijit'
'Grobelny, Pawel'
'Thakur, Tejender S.'
'Desiraju, Gautam R.'

_publ_section_title
;
 Polymorphs, Pseudopolymorphs, and Co-Crystals of Orcinol: Exploring the
 Structural Landscape with High Throughput Crystallography
;
_journal_issue 6
_journal_name_full 'Crystal Growth &amp; Design'
_journal_page_first 2637
_journal_paper_doi 10.1021/cg200361x
_journal_volume 11
_journal_year 2011
_chemical_compound_source 'see text'
_chemical_formula_moiety 'C7 H8 O2, C4 H5 N3'
_chemical_formula_sum 'C11 H13 N3 O2'
_chemical_formula_weight 219.24
_chemical_name_common Orcinol:Pyrimidine
_chemical_name_systematic ?
_space_group_IT_number 2
_symmetry_cell_setting triclinic
_symmetry_Int_Tables_number 2
_symmetry_space_group_name_Hall '-P 1'
_symmetry_space_group_name_H-M 'P -1'
_atom_sites_solution_hydrogens geom
_atom_sites_solution_primary direct
_atom_sites_solution_secondary difmap
_cell_angle_alpha 112.508(8)
_cell_angle_beta 104.169(7)
_cell_angle_gamma 92.570(7)
_cell_formula_units_Z 4
_cell_length_a 8.7636(7)
_cell_length_b 10.9081(9)
_cell_length_c 13.3171(11)
_cell_measurement_reflns_used 10764
_cell_measurement_temperature 150(2)
_cell_measurement_theta_max 27.6
_cell_measurement_theta_min 3.1
_cell_volume 1126.56(18)
_computing_publication_material 'PLATON (Spek, 2003)'
_computing_structure_refinement 'SHELXL-97 (Sheldrick, 1997)'
_diffrn_ambient_temperature 150(2)
_diffrn_detector CCD
_diffrn_detector_area_resol_mean 13.6612
_diffrn_measured_fraction_theta_full 0.998
_diffrn_measured_fraction_theta_max 0.998
_diffrn_measurement_details
;
scan:
    Number of images: 180
               Slice: -60.0000 - 120.0000
         Image width: 1.0000
            Exp time: 10.0000
       Rotation axis: Omega
               Omega: 0.0000
                 Chi: 54.0000
                 Phi: 0.0000
                 XTD: 49.4000
              2theta: 29.6000
scan:
    Number of images: 180
               Slice: -60.0000 - 120.0000
         Image width: 1.0000
            Exp time: 10.0000
       Rotation axis: Omega
               Omega: 0.0000
                 Chi: 54.0000
                 Phi: 120.0000
                 XTD: 49.4000
              2theta: 29.6000
scan:
    Number of images: 180
               Slice: -60.0000 - 120.0000
         Image width: 1.0000
            Exp time: 10.0000
       Rotation axis: Omega
               Omega: 0.0000
                 Chi: 54.0000
                 Phi: 240.0000
                 XTD: 49.4000
              2theta: 29.6000

;
_diffrn_measurement_device
;
XtaLABmini: Fixed Chi 2 circle
;
_diffrn_measurement_device_type
;
Rigaku Mercury375R (2x2 bin mode)
;
_diffrn_measurement_method 'profile data from \w-scans'
_diffrn_measurement_specimen_support Fiber
_diffrn_orient_matrix_type FS_PROCESS
_diffrn_orient_matrix_UB_11 -0.114854
_diffrn_orient_matrix_UB_12 -0.019204
_diffrn_orient_matrix_UB_13 -0.004859
_diffrn_orient_matrix_UB_21 -0.018310
_diffrn_orient_matrix_UB_22 -0.073322
_diffrn_orient_matrix_UB_23 -0.077168
_diffrn_orient_matrix_UB_31 0.025757
_diffrn_orient_matrix_UB_32 -0.065907
_diffrn_orient_matrix_UB_33 0.034745
_diffrn_radiation_monochromator 'Graphite Monochromator'
_diffrn_radiation_probe x-ray
_diffrn_radiation_type MoK\a
_diffrn_radiation_wavelength 0.71075
_diffrn_reflns_av_R_equivalents 0.0213
_diffrn_reflns_av_sigmaI/netI 0.0258
_diffrn_reflns_limit_h_max 11
_diffrn_reflns_limit_h_min -11
_diffrn_reflns_limit_k_max 14
_diffrn_reflns_limit_k_min -14
_diffrn_reflns_limit_l_max 17
_diffrn_reflns_limit_l_min -17
_diffrn_reflns_number 12038
_diffrn_reflns_reduction_process
;
;
_diffrn_reflns_theta_full 27.48
_diffrn_reflns_theta_max 27.48
_diffrn_reflns_theta_min 3.06
_diffrn_source 'Sealed Tube'
_diffrn_source_current 12.0
_diffrn_source_power 0.6
_diffrn_source_voltage 50.0
_exptl_absorpt_coefficient_mu 0.092
_exptl_absorpt_correction_T_max 0.991
_exptl_absorpt_correction_T_min 0.973
_exptl_absorpt_correction_type multi-scan
_exptl_absorpt_process_details 'Jacobson, R. (1998) Private communication'
_exptl_crystal_colour Colorless
_exptl_crystal_density_diffrn 1.293
_exptl_crystal_density_method 'Not Measured'
_exptl_crystal_description block
_exptl_crystal_F_000 464
_exptl_crystal_size_max 0.300
_exptl_crystal_size_mid 0.200
_exptl_crystal_size_min 0.100
_refine_diff_density_max 0.280
_refine_diff_density_min -0.294
_refine_diff_density_rms 0.052
_refine_ls_extinction_method none
_refine_ls_goodness_of_fit_ref 1.054
_refine_ls_hydrogen_treatment mixed
_refine_ls_matrix_type full
_refine_ls_number_parameters 323
_refine_ls_number_reflns 5160
_refine_ls_number_restraints 0
_refine_ls_restrained_S_all 1.054
_refine_ls_R_factor_all 0.0561
_refine_ls_R_factor_gt 0.0457
_refine_ls_shift/su_max 0.001
_refine_ls_shift/su_mean 0.000
_refine_ls_structure_factor_coef Fsqd
_refine_ls_weighting_details 'calc w=1/[\s^2^(Fo^2^)+(0.0611P)^2^+0.3272P] where P=(Fo^2^+2Fc^2^)/3'
_refine_ls_weighting_scheme calc
_refine_ls_wR_factor_gt 0.1168
_refine_ls_wR_factor_ref 0.1242
_reflns_number_gt 4279
_reflns_number_total 5160
_reflns_threshold_expression I>2\s(I)
_cod_data_source_file 818149.cif
_cod_data_source_block datam
_cod_depositor_comments
;
The following automatic conversions were performed:

'_symmetry_cell_setting' value 'Triclinic' changed to 'triclinic'
according to
/usr/data/users/saulius/automatic-downloads/retrospective/ACS/lib/dictionaries/cif_core.dic
dictionary named 'cif_core.dic' version 2.4.2 from 2011-04-26.

Automatic conversion script
Id: cif_fix_values 2281 2013-09-26 08:29:07Z andrius 
;
_cod_database_code 4510913

loop_
_symmetry_equiv_pos_site_id
_symmetry_equiv_pos_as_xyz
1 x,y,z
2 -x,-y,-z

loop_
_atom_site_aniso_label
_atom_site_aniso_U_11
_atom_site_aniso_U_22
_atom_site_aniso_U_33
_atom_site_aniso_U_23
_atom_site_aniso_U_13
_atom_site_aniso_U_12
O1 0.0347(6) 0.0249(5) 0.0300(5) 0.0011(4) -0.0074(4) 0.0050(4)
O3 0.0272(5) 0.0231(5) 0.0235(5) 0.0046(4) -0.0012(4) 0.0017(4)
C1 0.0240(6) 0.0264(7) 0.0224(6) 0.0067(5) 0.0041(5) 0.0034(5)
C2 0.0236(6) 0.0216(6) 0.0242(6) 0.0091(5) 0.0044(5) 0.0055(5)
C3 0.0221(6) 0.0225(6) 0.0212(6) 0.0073(5) 0.0060(5) 0.0019(5)
C4 0.0231(6) 0.0327(7) 0.0247(7) 0.0117(6) 0.0040(5) 0.0069(5)
C5 0.0296(7) 0.0281(7) 0.0333(7) 0.0145(6) 0.0114(6) 0.0121(6)
C6 0.0304(7) 0.0220(6) 0.0300(7) 0.0053(5) 0.0080(6) 0.0051(5)
C7 0.0508(10) 0.0388(9) 0.0477(10) 0.0193(8) 0.0117(8) 0.0253(8)
O8 0.0346(5) 0.0226(5) 0.0224(5) 0.0056(4) -0.0035(4) 0.0002(4)
O10 0.0407(6) 0.0219(5) 0.0248(5) 0.0070(4) -0.0084(4) 0.0001(4)
C8 0.0253(6) 0.0228(6) 0.0167(6) 0.0080(5) 0.0050(5) 0.0014(5)
C9 0.0261(6) 0.0211(6) 0.0201(6) 0.0099(5) 0.0033(5) 0.0043(5)
C10 0.0277(6) 0.0216(6) 0.0195(6) 0.0078(5) 0.0023(5) 0.0014(5)
C11 0.0255(6) 0.0312(7) 0.0246(7) 0.0141(6) -0.0002(5) 0.0034(5)
C12 0.0279(7) 0.0285(7) 0.0318(7) 0.0173(6) 0.0094(6) 0.0095(5)
C13 0.0316(7) 0.0201(6) 0.0261(7) 0.0084(5) 0.0093(6) 0.0045(5)
C14 0.0391(8) 0.0369(8) 0.0502(10) 0.0249(7) 0.0094(7) 0.0174(7)
N1 0.0326(6) 0.0327(6) 0.0287(6) 0.0167(5) 0.0085(5) 0.0076(5)
N2 0.0266(6) 0.0380(7) 0.0264(6) 0.0174(5) 0.0043(5) 0.0023(5)
N3 0.0425(7) 0.0403(7) 0.0340(7) 0.0242(6) 0.0155(6) 0.0188(6)
C15 0.0230(6) 0.0302(7) 0.0250(6) 0.0141(5) 0.0032(5) 0.0010(5)
C16 0.0349(8) 0.0332(8) 0.0365(8) 0.0168(6) 0.0093(6) 0.0097(6)
C17 0.0348(8) 0.0416(9) 0.0364(8) 0.0122(7) 0.0139(7) 0.0102(7)
C18 0.0299(7) 0.0461(9) 0.0262(7) 0.0154(6) 0.0069(6) 0.0014(6)
N4 0.0435(7) 0.0224(6) 0.0236(6) 0.0088(5) 0.0086(5) 0.0036(5)
N5 0.0342(6) 0.0280(6) 0.0309(6) 0.0160(5) 0.0118(5) 0.0090(5)
N6 0.0484(8) 0.0392(7) 0.0298(7) 0.0185(6) 0.0150(6) 0.0234(6)
C19 0.0334(7) 0.0208(6) 0.0249(7) 0.0096(5) 0.0072(5) 0.0034(5)
C20 0.0358(8) 0.0267(7) 0.0435(8) 0.0190(6) 0.0152(7) 0.0093(6)
C21 0.0475(9) 0.0280(7) 0.0450(9) 0.0144(7) 0.0257(7) 0.0123(7)
C22 0.0528(9) 0.0271(7) 0.0298(7) 0.0101(6) 0.0189(7) 0.0052(6)

loop_
_atom_site_label
_atom_site_type_symbol
_atom_site_thermal_displace_type
_atom_site_fract_x
_atom_site_fract_y
_atom_site_fract_z
_atom_site_occupancy
_atom_site_U_iso_or_equiv
_atom_site_calc_flag
_atom_site_refinement_flags
O1 O Uani 0.86924(13) 0.91323(11) 1.04086(9) 1.000 0.0362(3) . .
O3 O Uani 0.53507(12) 0.59050(9) 0.69782(8) 1.000 0.0278(3) . .
C1 C Uani 0.74125(16) 0.88595(14) 0.94847(11) 1.000 0.0258(4) . .
C2 C Uani 0.69853(15) 0.75363(13) 0.87001(11) 1.000 0.0236(3) . .
C3 C Uani 0.57128(15) 0.72178(13) 0.77452(11) 1.000 0.0225(3) . .
C4 C Uani 0.48566(16) 0.81982(14) 0.75780(11) 1.000 0.0273(4) . .
C5 C Uani 0.52924(17) 0.95221(14) 0.83700(12) 1.000 0.0290(4) . .
C6 C Uani 0.65689(17) 0.98492(14) 0.93249(12) 1.000 0.0292(4) . .
C7 C Uani 0.4389(2) 1.06014(17) 0.81892(15) 1.000 0.0450(6) . .
O8 O Uani -0.06973(12) 0.17791(10) 0.18863(8) 1.000 0.0300(3) . .
O10 O Uani 0.27173(13) 0.53368(10) 0.52158(8) 1.000 0.0335(3) . .
C8 C Uani 0.05503(15) 0.22286(13) 0.28513(10) 1.000 0.0219(3) . .
C9 C Uani 0.09463(15) 0.35871(12) 0.35605(10) 1.000 0.0226(3) . .
C10 C Uani 0.22424(16) 0.39996(13) 0.45168(11) 1.000 0.0240(3) . .
C11 C Uani 0.30957(16) 0.30747(14) 0.47898(11) 1.000 0.0277(4) . .
C12 C Uani 0.26769(16) 0.17173(14) 0.40764(12) 1.000 0.0275(4) . .
C13 C Uani 0.14029(16) 0.12949(13) 0.31030(11) 1.000 0.0260(4) . .
C14 C Uani 0.3637(2) 0.07150(16) 0.43482(15) 1.000 0.0400(5) . .
N1 N Uani 0.23408(14) 0.53804(12) 1.01064(10) 1.000 0.0300(3) . .
N2 N Uani 0.18257(14) 0.62488(13) 0.86738(10) 1.000 0.0297(4) . .
N3 N Uani 0.09534(16) 0.71461(14) 1.02624(12) 1.000 0.0348(4) . .
C15 C Uani 0.17171(15) 0.62401(14) 0.96649(11) 1.000 0.0260(4) . .
C16 C Uani 0.30826(18) 0.44785(15) 0.94894(13) 1.000 0.0340(5) . .
C17 C Uani 0.32544(19) 0.44098(17) 0.84656(13) 1.000 0.0379(5) . .
C18 C Uani 0.25909(17) 0.53324(16) 0.80916(13) 1.000 0.0342(4) . .
N4 N Uani 0.14936(15) 0.68719(11) 0.41170(10) 1.000 0.0302(4) . .
N5 N Uani 0.06949(14) 0.73635(12) 0.24818(10) 1.000 0.0291(3) . .
N6 N Uani 0.25597(17) 0.59885(14) 0.26137(12) 1.000 0.0364(4) . .
C19 C Uani 0.15634(17) 0.67531(13) 0.30836(11) 1.000 0.0265(4) . .
C20 C Uani -0.02922(18) 0.81235(14) 0.29499(13) 1.000 0.0329(4) . .
C21 C Uani -0.0439(2) 0.83179(15) 0.40029(14) 1.000 0.0377(5) . .
C22 C Uani 0.0484(2) 0.76549(15) 0.45553(13) 1.000 0.0357(4) . .
H1 H Uiso 0.884(2) 1.000(2) 1.0816(18) 1.000 0.057(6) . .
H2 H Uiso 0.75570 0.68590 0.88160 1.000 0.0280 calc R
H3 H Uiso 0.454(3) 0.582(2) 0.6376(18) 1.000 0.054(6) . .
H4 H Uiso 0.39760 0.79640 0.69240 1.000 0.0330 calc R
H6 H Uiso 0.68680 1.07520 0.98710 1.000 0.0350 calc R
H7A H Uiso 0.34640 1.01890 0.75200 1.000 0.0680 calc R
H7B H Uiso 0.50870 1.12320 0.80730 1.000 0.0680 calc R
H7C H Uiso 0.40290 1.10850 0.88570 1.000 0.0680 calc R
H8 H Uiso -0.109(2) 0.250(2) 0.1769(16) 1.000 0.051(5) . .
H9 H Uiso 0.03410 0.42210 0.33930 1.000 0.0270 calc R
H10 H Uiso 0.229(2) 0.587(2) 0.4869(18) 1.000 0.056(6) . .
H11 H Uiso 0.39610 0.33670 0.54600 1.000 0.0330 calc R
H13 H Uiso 0.11180 0.03690 0.26120 1.000 0.0310 calc R
H14A H Uiso 0.47380 0.11500 0.47690 1.000 0.0600 calc R
H14B H Uiso 0.36250 -0.00370 0.36420 1.000 0.0600 calc R
H14C H Uiso 0.31730 0.03790 0.48100 1.000 0.0600 calc R
H3A H Uiso 0.047(2) 0.773(2) 0.9997(17) 1.000 0.053(6) . .
H3B H Uiso 0.083(2) 0.7159(18) 1.0907(17) 1.000 0.042(5) . .
H15 H Uiso 0.35170 0.38480 0.97660 1.000 0.0410 calc R
H16 H Uiso 0.38000 0.37620 0.80430 1.000 0.0450 calc R
H17 H Uiso 0.26830 0.53150 0.73900 1.000 0.0410 calc R
H6A H Uiso 0.246(2) 0.582(2) 0.1893(18) 1.000 0.054(6) . .
H6B H Uiso 0.306(2) 0.5491(19) 0.2915(15) 1.000 0.040(5) . .
H19 H Uiso -0.09280 0.85540 0.25390 1.000 0.0400 calc R
H20 H Uiso -0.11400 0.88790 0.43300 1.000 0.0450 calc R
H21 H Uiso 0.04020 0.77570 0.52800 1.000 0.0430 calc R

loop_
_atom_type_symbol
_atom_type_description
_atom_type_scat_dispersion_real
_atom_type_scat_dispersion_imag
_atom_type_scat_source
O O 0.0106 0.0060 'International Tables Vol C Tables 4.2.6.8 and 6.1.1.4'
N N 0.0061 0.0033 'International Tables Vol C Tables 4.2.6.8 and 6.1.1.4'
H H 0.0000 0.0000 'International Tables Vol C Tables 4.2.6.8 and 6.1.1.4'
C C 0.0033 0.0016 'International Tables Vol C Tables 4.2.6.8 and 6.1.1.4'

loop_
_geom_angle_atom_site_label_1
_geom_angle_atom_site_label_2
_geom_angle_atom_site_label_3
_geom_angle
_geom_angle_publ_flag
C1 O1 H1 106.9(13) no
C3 O3 H3 109.6(15) no
C8 O8 H8 109.9(12) no
C10 O10 H10 111.5(14) no
C15 N1 C16 116.00(13) yes
C15 N2 C18 116.95(14) yes
C15 N3 H3B 121.0(13) no
H3A N3 H3B 117.5(18) no
C15 N3 H3A 121.4(12) no
C19 N4 C22 116.42(13) yes
C19 N5 C20 116.82(13) yes
H6A N6 H6B 119.8(19) no
C19 N6 H6B 121.4(12) no
C19 N6 H6A 116.2(13) no
C2 C1 C6 120.73(13) no
O1 C1 C2 116.92(14) yes
O1 C1 C6 122.36(13) yes
C1 C2 C3 118.89(14) no
O3 C3 C4 121.99(12) yes
O3 C3 C2 117.10(13) yes
C2 C3 C4 120.90(13) no
C3 C4 C5 119.80(13) no
C4 C5 C6 119.61(15) no
C4 C5 C7 120.35(14) no
C6 C5 C7 120.04(14) no
C1 C6 C5 120.06(14) no
C3 C2 H2 121.00 no
C1 C2 H2 121.00 no
C5 C4 H4 120.00 no
C3 C4 H4 120.00 no
C1 C6 H6 120.00 no
C5 C6 H6 120.00 no
C5 C7 H7A 109.00 no
H7B C7 H7C 109.00 no
C5 C7 H7B 110.00 no
H7A C7 H7B 109.00 no
H7A C7 H7C 109.00 no
C5 C7 H7C 109.00 no
O8 C8 C13 118.24(12) yes
C9 C8 C13 121.00(12) no
O8 C8 C9 120.75(13) yes
C8 C9 C10 118.72(13) no
C9 C10 C11 120.97(13) no
O10 C10 C11 118.31(12) yes
O10 C10 C9 120.72(13) yes
C10 C11 C12 119.60(13) no
C13 C12 C14 120.29(14) no
C11 C12 C14 119.75(13) no
C11 C12 C13 119.94(14) no
C8 C13 C12 119.73(13) no
C8 C9 H9 121.00 no
C10 C9 H9 121.00 no
C10 C11 H11 120.00 no
C12 C11 H11 120.00 no
C8 C13 H13 120.00 no
C12 C13 H13 120.00 no
H14A C14 H14C 109.00 no
H14B C14 H14C 109.00 no
H14A C14 H14B 109.00 no
C12 C14 H14B 109.00 no
C12 C14 H14C 109.00 no
C12 C14 H14A 110.00 no
N2 C15 N3 118.08(15) yes
N1 C15 N3 117.17(13) yes
N1 C15 N2 124.75(13) yes
N1 C16 C17 123.40(16) yes
C16 C17 C18 116.30(16) no
N2 C18 C17 122.60(15) yes
C17 C16 H15 118.00 no
N1 C16 H15 118.00 no
C18 C17 H16 122.00 no
C16 C17 H16 122.00 no
N2 C18 H17 119.00 no
C17 C18 H17 119.00 no
N5 C19 N6 116.88(13) yes
N4 C19 N5 124.48(14) yes
N4 C19 N6 118.63(14) yes
N5 C20 C21 123.09(15) yes
C20 C21 C22 116.28(16) no
N4 C22 C21 122.90(15) yes
N5 C20 H19 118.00 no
C21 C20 H19 118.00 no
C20 C21 H20 122.00 no
C22 C21 H20 122.00 no
N4 C22 H21 119.00 no
C21 C22 H21 119.00 no

loop_
_geom_bond_atom_site_label_1
_geom_bond_atom_site_label_2
_geom_bond_distance
_geom_bond_publ_flag
O1 C1 1.3692(18) yes
O3 C3 1.3694(18) yes
O1 H1 0.88(2) no
O3 H3 0.90(2) no
O8 C8 1.3671(16) yes
O10 C10 1.3725(18) yes
O8 H8 0.92(2) no
O10 H10 0.91(2) no
N1 C16 1.329(2) yes
N1 C15 1.355(2) yes
N2 C18 1.331(2) yes
N2 C15 1.3499(18) yes
N3 C15 1.333(2) yes
N3 H3A 0.91(2) no
N3 H3B 0.89(2) no
N4 C19 1.3490(18) yes
N4 C22 1.339(2) yes
N5 C20 1.326(2) yes
N5 C19 1.349(2) yes
N6 C19 1.335(2) yes
N6 H6B 0.87(2) no
N6 H6A 0.89(2) no
C1 C6 1.388(2) no
C1 C2 1.386(2) no
C2 C3 1.3835(19) no
C3 C4 1.389(2) no
C4 C5 1.390(2) no
C5 C6 1.384(2) no
C5 C7 1.509(3) no
C2 H2 0.9500 no
C4 H4 0.9500 no
C6 H6 0.9500 no
C7 H7C 0.9800 no
C7 H7A 0.9800 no
C7 H7B 0.9800 no
C8 C9 1.3893(19) no
C8 C13 1.384(2) no
C9 C10 1.3863(18) no
C10 C11 1.387(2) no
C11 C12 1.390(2) no
C12 C13 1.388(2) no
C12 C14 1.507(2) no
C9 H9 0.9500 no
C11 H11 0.9500 no
C13 H13 0.9500 no
C14 H14A 0.9800 no
C14 H14C 0.9800 no
C14 H14B 0.9800 no
C16 C17 1.382(2) no
C17 C18 1.376(3) no
C16 H15 0.9500 no
C17 H16 0.9500 no
C18 H17 0.9500 no
C20 C21 1.375(2) no
C21 C22 1.374(2) no
C20 H19 0.9500 no
C21 H20 0.9500 no
C22 H21 0.9500 no

loop_
_geom_contact_atom_site_label_1
_geom_contact_atom_site_label_2
_geom_contact_distance
_geom_contact_site_symmetry_2
_geom_contact_publ_flag
O1 O8 2.7369(16) 1_666 no
O1 N3 2.985(2) 1_655 no
O3 N6 2.9371(19) 2_666 no
O3 C10 3.2586(18) 2_666 no
O3 O10 2.7065(15) . no
O3 C11 3.4168(18) . no
O3 C18 3.2814(19) . no
O8 N2 2.6870(19) 2_566 no
O8 O1 2.7369(16) 1_444 no
O10 N4 2.7137(17) . no
O10 O3 2.7065(15) . no
O1 H3A 2.25(2) 1_655 no
O1 H7C 2.8200 2_677 no
O3 H17 2.6400 . no
O3 H11 2.7300 . no
O3 H6B 2.13(2) 2_666 no
O8 H1 1.87(2) 1_444 no
O8 H6 2.7700 1_444 no
O8 H3A 2.81(2) 2_566 no
O10 H3 1.82(2) . no
O10 H4 2.8500 . no
O10 H17 2.9100 . no
N1 N6 3.0992(19) 1_556 no
N2 O8 2.6870(19) 2_566 no
N2 C9 3.4198(18) 2_566 no
N3 N5 2.9392(19) 1_556 no
N3 O1 2.985(2) 1_455 no
N4 C9 3.3551(19) . no
N4 C10 3.438(2) . no
N4 O10 2.7137(17) . no
N5 N3 2.9392(19) 1_554 no
N6 O3 2.9371(19) 2_666 no
N6 N1 3.0992(19) 1_554 no
N1 H6A 2.21(2) 1_556 no
N2 H9 2.7800 2_566 no
N2 H8 1.77(2) 2_566 no
N3 H8 2.90(2) 2_566 no
N4 H10 1.80(2) . no
N4 H9 2.7300 . no
N5 H3B 2.06(2) 1_554 no
N6 H2 2.9400 2_666 no
C2 C8 3.3969(19) 2_666 no
C3 C13 3.568(2) 2_666 no
C3 C18 3.573(2) . no
C3 C12 3.593(2) 2_666 no
C4 C12 3.465(2) 2_666 no
C6 C6 3.599(2) 2_677 no
C8 C2 3.3969(19) 2_666 no
C9 N2 3.4198(18) 2_566 no
C9 N4 3.3551(19) . no
C10 O3 3.2586(18) 2_666 no
C10 N4 3.438(2) . no
C11 O3 3.4168(18) . no
C11 C22 3.589(2) 2_566 no
C12 C4 3.465(2) 2_666 no
C12 C3 3.593(2) 2_666 no
C12 C21 3.594(2) 2_566 no
C13 C3 3.568(2) 2_666 no
C14 C14 3.396(3) 2_656 no
C16 C16 3.267(2) 2_667 no
C16 C17 3.469(2) 2_667 no
C17 C20 3.302(2) 2_566 no
C17 C16 3.469(2) 2_667 no
C18 C3 3.573(2) . no
C18 O3 3.2814(19) . no
C20 C17 3.302(2) 2_566 no
C21 C12 3.594(2) 2_566 no
C21 C21 3.521(2) 2_576 no
C22 C11 3.589(2) 2_566 no
C1 H7C 2.7800 2_677 no
C1 H3A 3.03(2) 1_655 no
C2 H15 3.0600 2_667 no
C2 H3A 3.072(19) 1_655 no
C3 H6B 3.07(2) 2_666 no
C8 H1 2.85(2) 1_444 no
C8 H21 2.8100 2_566 no
C9 H21 2.9000 2_566 no
C10 H3 2.75(2) . no
C10 H21 3.0700 2_566 no
C11 H3 2.92(2) . no
C12 H21 3.0400 2_566 no
C12 H20 3.0200 2_566 no
C13 H1 3.06(2) 1_444 no
C13 H21 2.8800 2_566 no
C14 H20 3.0800 2_566 no
C14 H14A 2.9700 2_656 no
C15 H6A 3.09(2) 1_556 no
C15 H8 2.72(2) 2_566 no
C18 H9 3.0200 2_566 no
C18 H8 2.72(2) 2_566 no
C19 H3B 3.02(2) 1_554 no
C19 H10 2.84(2) . no
C20 H13 2.9300 1_565 no
C20 H3B 2.95(2) 1_554 no
C21 H20 3.0200 2_576 no
C22 H10 2.65(2) . no
H1 C8 2.85(2) 1_666 no
H1 C13 3.06(2) 1_666 no
H1 H13 2.5900 1_666 no
H1 H6 2.2600 . no
H1 H8 2.52(3) 1_666 no
H1 O8 1.87(2) 1_666 no
H2 H3A 2.5600 1_655 no
H2 N6 2.9400 2_666 no
H3 H17 2.5200 . no
H3 H11 2.4500 . no
H3 C11 2.92(2) . no
H3 H10 2.47(3) . no
H3 H4 2.2800 . no
H3 C10 2.75(2) . no
H3 O10 1.82(2) . no
H3A H2 2.5600 1_455 no
H3A C1 3.03(2) 1_455 no
H3A H8 2.47(3) 2_566 no
H3A O8 2.81(2) 2_566 no
H3A C2 3.072(19) 1_455 no
H3A O1 2.25(2) 1_455 no
H3B N5 2.06(2) 1_556 no
H3B C19 3.02(2) 1_556 no
H3B C20 2.95(2) 1_556 no
H3B H6A 2.58(3) 1_556 no
H4 H3 2.2800 . no
H4 O10 2.8500 . no
H4 H7A 2.3500 . no
H6 H1 2.2600 . no
H6 O8 2.7700 1_666 no
H6A C15 3.09(2) 1_554 no
H6A N1 2.21(2) 1_554 no
H6A H3B 2.58(3) 1_554 no
H6B C3 3.07(2) 2_666 no
H6B O3 2.13(2) 2_666 no
H7A H4 2.3500 . no
H7C C1 2.7800 2_677 no
H7C O1 2.8200 2_677 no
H8 H1 2.52(3) 1_444 no
H8 N2 1.77(2) 2_566 no
H8 N3 2.90(2) 2_566 no
H8 H9 2.2600 . no
H8 H3A 2.47(3) 2_566 no
H8 C18 2.72(2) 2_566 no
H8 C15 2.72(2) 2_566 no
H9 H8 2.2600 . no
H9 H10 2.3200 . no
H9 C18 3.0200 2_566 no
H9 N4 2.7300 . no
H9 N2 2.7800 2_566 no
H10 H3 2.47(3) . no
H10 C22 2.65(2) . no
H10 N4 1.80(2) . no
H10 C19 2.84(2) . no
H10 H9 2.3200 . no
H11 O3 2.7300 . no
H11 H3 2.4500 . no
H11 H14A 2.4300 . no
H13 H14B 2.4500 . no
H13 H1 2.5900 1_444 no
H13 H19 2.5700 1_545 no
H13 C20 2.9300 1_545 no
H14A C14 2.9700 2_656 no
H14A H11 2.4300 . no
H14B H13 2.4500 . no
H14C H20 2.3600 2_566 no
H15 C2 3.0600 2_667 no
H17 O3 2.6400 . no
H17 O10 2.9100 . no
H17 H3 2.5200 . no
H19 H13 2.5700 1_565 no
H20 C12 3.0200 2_566 no
H20 C14 3.0800 2_566 no
H20 C21 3.0200 2_576 no
H20 H14C 2.3600 2_566 no
H21 C8 2.8100 2_566 no
H21 C9 2.9000 2_566 no
H21 C10 3.0700 2_566 no
H21 C12 3.0400 2_566 no
H21 C13 2.8800 2_566 no

loop_
_geom_hbond_atom_site_label_D
_geom_hbond_atom_site_label_H
_geom_hbond_atom_site_label_A
_geom_hbond_distance_DH
_geom_hbond_distance_HA
_geom_hbond_distance_DA
_geom_hbond_angle_DHA
_geom_hbond_site_symmetry_A
_geom_hbond_publ_flag
O1 H1 O8 0.88(2) 1.87(2) 2.7369(16) 171(2) 1_666 yes
O3 H3 O10 0.90(2) 1.82(2) 2.7065(15) 167(2) . yes
N3 H3A O1 0.91(2) 2.25(2) 2.985(2) 137.3(16) 1_455 yes
N3 H3B N5 0.89(2) 2.06(2) 2.9392(19) 174.4(17) 1_556 yes
N6 H6A N1 0.89(2) 2.21(2) 3.0992(19) 177.0(19) 1_554 yes
N6 H6B O3 0.87(2) 2.13(2) 2.9371(19) 154.8(16) 2_666 yes
O8 H8 N2 0.92(2) 1.77(2) 2.6870(19) 171.1(18) 2_566 yes
O10 H10 N4 0.91(2) 1.80(2) 2.7137(17) 176.7(19) . yes

loop_
_geom_torsion_atom_site_label_1
_geom_torsion_atom_site_label_2
_geom_torsion_atom_site_label_3
_geom_torsion_atom_site_label_4
_geom_torsion
_geom_torsion_publ_flag
C16 N1 C15 N3 179.37(14) no
C16 N1 C15 N2 -1.2(2) no
C15 N1 C16 C17 1.2(2) no
C18 N2 C15 N1 0.7(2) no
C18 N2 C15 N3 -179.86(14) no
C15 N2 C18 C17 -0.2(2) no
C22 N4 C19 N5 0.0(2) no
C19 N4 C22 C21 -0.3(2) no
C22 N4 C19 N6 179.64(15) no
C20 N5 C19 N4 -0.3(2) no
C20 N5 C19 N6 -179.92(15) no
C19 N5 C20 C21 0.9(2) no
O1 C1 C2 C3 -179.10(13) no
C2 C1 C6 C5 -0.5(2) no
C6 C1 C2 C3 0.8(2) no
O1 C1 C6 C5 179.38(14) no
C1 C2 C3 C4 -1.0(2) no
C1 C2 C3 O3 178.58(13) no
C2 C3 C4 C5 0.9(2) no
O3 C3 C4 C5 -178.63(13) no
C3 C4 C5 C7 178.99(14) no
C3 C4 C5 C6 -0.6(2) no
C7 C5 C6 C1 -179.21(15) no
C4 C5 C6 C1 0.4(2) no
C9 C8 C13 C12 -0.2(2) no
O8 C8 C13 C12 -180.00(13) no
C13 C8 C9 C10 1.6(2) no
O8 C8 C9 C10 -178.61(12) no
C8 C9 C10 O10 177.27(12) no
C8 C9 C10 C11 -2.5(2) no
C9 C10 C11 C12 2.0(2) no
O10 C10 C11 C12 -177.77(13) no
C10 C11 C12 C13 -0.6(2) no
C10 C11 C12 C14 177.83(14) no
C14 C12 C13 C8 -178.72(14) no
C11 C12 C13 C8 -0.4(2) no
N1 C16 C17 C18 -0.7(3) no
C16 C17 C18 N2 0.2(2) no
N5 C20 C21 C22 -1.1(3) no
C20 C21 C22 N4 0.8(3) no
